data_4066098
loop_
_publ_author_name
'Murai, Toshiaki'
'Hori, Rumi'
'Maruyama, Toshifumi'
'Shibahara, Fumitoshi'

_publ_section_title
;
 (Selenocarbamoyl)silanes and -germanes: Their Synthesis Using
 (Selenocarbamoyl)lithium and Characterization
;
_journal_issue 11
_journal_name_full Organometallics
_journal_page_first 2400
_journal_paper_doi 10.1021/om100290h
_journal_volume 29
_journal_year 2010
_chemical_formula_moiety 'C18 H23 Ge N Se'
_chemical_formula_sum 'C18 H23 Ge N Se'
_chemical_formula_weight 404.92
_chemical_name_systematic
; 
 ? 
;
_space_group_IT_number 2
_symmetry_cell_setting triclinic
_symmetry_Int_Tables_number 2
_symmetry_space_group_name_Hall '-P 1'
_symmetry_space_group_name_H-M 'P -1'
_atom_sites_solution_hydrogens geom
_atom_sites_solution_primary direct
_atom_sites_solution_secondary difmap
_audit_creation_method SHELXL-97
_cell_angle_alpha 66.29(5)
_cell_angle_beta 73.83(6)
_cell_angle_gamma 62.71(5)
_cell_formula_units_Z 2
_cell_length_a 9.009(7)
_cell_length_b 10.836(8)
_cell_length_c 11.526(9)
_cell_measurement_reflns_used 2830
_cell_measurement_temperature 133(2)
_cell_measurement_theta_max 27.9
_cell_measurement_theta_min 3.4
_cell_volume 909.4(13)
_computing_structure_refinement 'SHELXL-97 (Sheldrick, 1997)'
_computing_structure_solution 'SHELXS-97 (Sheldrick, 1990)'
_diffrn_ambient_temperature 133(2)
_diffrn_detector_area_resol_mean 14.62
_diffrn_measured_fraction_theta_full 0.966
_diffrn_measured_fraction_theta_max 0.966
_diffrn_measurement_device_type 'Rigaku/MSC Mercury CCD'
_diffrn_measurement_method \w
_diffrn_radiation_monochromator graphite
_diffrn_radiation_source 'fine-focus sealed tube'
_diffrn_radiation_type MoK\a
_diffrn_radiation_wavelength 0.71070
_diffrn_reflns_av_R_equivalents 0.0427
_diffrn_reflns_av_sigmaI/netI 0.0457
_diffrn_reflns_limit_h_max 7
_diffrn_reflns_limit_h_min -11
_diffrn_reflns_limit_k_max 12
_diffrn_reflns_limit_k_min -14
_diffrn_reflns_limit_l_max 14
_diffrn_reflns_limit_l_min -14
_diffrn_reflns_number 7184
_diffrn_reflns_theta_full 27.50
_diffrn_reflns_theta_max 27.50
_diffrn_reflns_theta_min 3.39
_exptl_absorpt_coefficient_mu 3.679
_exptl_absorpt_correction_T_max 0.586
_exptl_absorpt_correction_T_min 0.516
_exptl_absorpt_correction_type integration
_exptl_absorpt_process_details '(Higashi, 1999)'
_exptl_crystal_colour Orange
_exptl_crystal_density_diffrn 1.479
_exptl_crystal_density_method 'not measured'
_exptl_crystal_description Block
_exptl_crystal_F_000 408
_exptl_crystal_size_max 0.26
_exptl_crystal_size_mid 0.20
_exptl_crystal_size_min 0.17
_refine_diff_density_max 3.396
_refine_diff_density_min -2.240
_refine_diff_density_rms 0.157
_refine_ls_extinction_method none
_refine_ls_goodness_of_fit_ref 1.000
_refine_ls_hydrogen_treatment constr
_refine_ls_matrix_type full
_refine_ls_number_parameters 193
_refine_ls_number_reflns 4027
_refine_ls_number_restraints 0
_refine_ls_restrained_S_all 1.000
_refine_ls_R_factor_all 0.0758
_refine_ls_R_factor_gt 0.0659
_refine_ls_shift/su_max 0.000
_refine_ls_shift/su_mean 0.000
_refine_ls_structure_factor_coef Fsqd
_refine_ls_weighting_details 'calc w=1/[\s^2^(Fo^2^)+(0.0100P)^2^+11.8800P] where P=(Fo^2^+2Fc^2^)/3'
_refine_ls_weighting_scheme calc
_refine_ls_wR_factor_gt 0.1438
_refine_ls_wR_factor_ref 0.1491
_reflns_number_gt 3529
_reflns_number_total 4027
_reflns_threshold_expression >2sigma(I)
_cod_data_source_file om100290h_si_002.cif
_cod_data_source_block rh1208
_cod_original_cell_volume 909.5(12)
_cod_original_sg_symbol_H-M 'P -1         '
_cod_database_code 4066098

loop_
_symmetry_equiv_pos_as_xyz
'x, y, z'
'-x, -y, -z'

loop_
_atom_site_label
_atom_site_type_symbol
_atom_site_fract_x
_atom_site_fract_y
_atom_site_fract_z
_atom_site_U_iso_or_equiv
_atom_site_adp_type
_atom_site_occupancy
_atom_site_symmetry_multiplicity
_atom_site_calc_flag
_atom_site_refinement_flags
Se1 Se 0.54511(8) -0.07490(6) 0.31054(7) 0.03088(19) Uani 1 1 d .
Ge1 Ge 0.23007(8) 0.22974(7) 0.31426(6) 0.02337(17) Uani 1 1 d .
N1 N 0.5772(6) 0.1945(5) 0.2111(5) 0.0193(9) Uani 1 1 d .
C1 C 0.4748(7) 0.1234(6) 0.2706(5) 0.0209(11) Uani 1 1 d .
C2 C 0.1354(10) 0.0887(8) 0.4234(9) 0.055(2) Uani 1 1 d .
H2A H 0.1985 0.0255 0.4972 0.082 Uiso 1 1 calc R
H2B H 0.1418 0.0286 0.3760 0.082 Uiso 1 1 calc R
H2C H 0.0175 0.1400 0.4527 0.082 Uiso 1 1 calc R
C3 C 0.1826(8) 0.3613(7) 0.4067(6) 0.0294(13) Uani 1 1 d .
H3A H 0.0607 0.4142 0.4214 0.044 Uiso 1 1 calc R
H3B H 0.2348 0.4317 0.3566 0.044 Uiso 1 1 calc R
H3C H 0.2282 0.3046 0.4889 0.044 Uiso 1 1 calc R
C4 C 0.1326(9) 0.3316(10) 0.1539(7) 0.0437(18) Uani 1 1 d .
H4A H 0.1754 0.2646 0.1041 0.066 Uiso 1 1 calc R
H4B H 0.1635 0.4160 0.1055 0.066 Uiso 1 1 calc R
H4C H 0.0099 0.3657 0.1712 0.066 Uiso 1 1 calc R
C5 C 0.7587(7) 0.1208(6) 0.1718(6) 0.0220(11) Uani 1 1 d .
H5A H 0.7941 0.0134 0.2124 0.026 Uiso 1 1 calc R
H5B H 0.8241 0.1523 0.2021 0.026 Uiso 1 1 calc R
C6 C 0.7974(7) 0.1557(6) 0.0295(6) 0.0226(11) Uani 1 1 d .
C7 C 0.7252(8) 0.1181(7) -0.0367(6) 0.0309(13) Uani 1 1 d .
H7A H 0.6494 0.0711 0.0079 0.037 Uiso 1 1 calc R
C8 C 0.7641(9) 0.1491(8) -0.1673(7) 0.0402(16) Uani 1 1 d .
H8A H 0.7149 0.1232 -0.2122 0.048 Uiso 1 1 calc R
C9 C 0.8747(8) 0.2179(8) -0.2333(7) 0.0401(16) Uani 1 1 d .
H9A H 0.9005 0.2391 -0.3231 0.048 Uiso 1 1 calc R
C10 C 0.9463(8) 0.2550(8) -0.1692(7) 0.0381(16) Uani 1 1 d .
H10A H 1.0225 0.3014 -0.2144 0.046 Uiso 1 1 calc R
C11 C 0.9077(8) 0.2247(7) -0.0380(6) 0.0301(13) Uani 1 1 d .
H11A H 0.9572 0.2513 0.0061 0.036 Uiso 1 1 calc R
C12 C 0.5205(7) 0.3538(6) 0.1725(5) 0.0207(11) Uani 1 1 d .
H12A H 0.3961 0.3977 0.1865 0.025 Uiso 1 1 calc R
H12B H 0.5548 0.3912 0.0800 0.025 Uiso 1 1 calc R
C13 C 0.5892(7) 0.4031(6) 0.2435(6) 0.0210(11) Uani 1 1 d .
C14 C 0.6225(8) 0.5290(7) 0.1807(7) 0.0308(14) Uani 1 1 d .
H14A H 0.6062 0.5791 0.0932 0.037 Uiso 1 1 calc R
C15 C 0.6784(9) 0.5824(9) 0.2418(9) 0.0451(19) Uani 1 1 d .
H15A H 0.6992 0.6691 0.1975 0.054 Uiso 1 1 calc R
C16 C 0.7039(9) 0.5090(10) 0.3681(10) 0.054(3) Uani 1 1 d .
H16A H 0.7437 0.5444 0.4113 0.065 Uiso 1 1 calc R
C17 C 0.6713(9) 0.3830(10) 0.4324(8) 0.0451(19) Uani 1 1 d .
H17A H 0.6880 0.3333 0.5198 0.054 Uiso 1 1 calc R
C18 C 0.6146(8) 0.3285(7) 0.3707(6) 0.0301(13) Uani 1 1 d .
H18A H 0.5936 0.2418 0.4149 0.036 Uiso 1 1 calc R

loop_
_atom_site_aniso_label
_atom_site_aniso_U_11
_atom_site_aniso_U_22
_atom_site_aniso_U_33
_atom_site_aniso_U_23
_atom_site_aniso_U_13
_atom_site_aniso_U_12
Se1 0.0310(3) 0.0181(3) 0.0453(4) -0.0116(3) -0.0004(3) -0.0121(2)
Ge1 0.0202(3) 0.0253(3) 0.0311(3) -0.0149(3) 0.0011(2) -0.0115(2)
N1 0.019(2) 0.016(2) 0.027(2) -0.0076(18) -0.0042(18) -0.0091(17)
C1 0.019(3) 0.018(2) 0.025(3) -0.006(2) -0.004(2) -0.008(2)
C2 0.042(4) 0.037(4) 0.080(6) -0.025(4) 0.025(4) -0.024(3)
C3 0.027(3) 0.033(3) 0.033(3) -0.016(3) -0.007(2) -0.008(3)
C4 0.028(3) 0.073(5) 0.046(4) -0.037(4) -0.012(3) -0.014(3)
C5 0.018(3) 0.023(3) 0.028(3) -0.010(2) -0.005(2) -0.008(2)
C6 0.020(3) 0.019(3) 0.027(3) -0.007(2) -0.003(2) -0.005(2)
C7 0.028(3) 0.035(3) 0.036(3) -0.015(3) -0.004(3) -0.014(3)
C8 0.035(4) 0.047(4) 0.044(4) -0.025(3) -0.013(3) -0.007(3)
C9 0.026(3) 0.048(4) 0.031(3) -0.012(3) -0.002(3) -0.003(3)
C10 0.024(3) 0.048(4) 0.036(4) -0.007(3) -0.002(3) -0.016(3)
C11 0.026(3) 0.035(3) 0.036(3) -0.014(3) -0.004(3) -0.016(3)
C12 0.021(3) 0.015(2) 0.026(3) -0.003(2) -0.006(2) -0.007(2)
C13 0.017(2) 0.021(3) 0.027(3) -0.011(2) -0.001(2) -0.007(2)
C14 0.029(3) 0.026(3) 0.046(4) -0.017(3) -0.003(3) -0.014(3)
C15 0.036(4) 0.043(4) 0.075(6) -0.035(4) -0.009(4) -0.015(3)
C16 0.024(3) 0.072(6) 0.103(7) -0.075(6) -0.008(4) -0.009(3)
C17 0.030(4) 0.069(5) 0.043(4) -0.036(4) -0.008(3) -0.007(3)
C18 0.030(3) 0.039(3) 0.026(3) -0.014(3) -0.006(2) -0.012(3)

loop_
_atom_type_symbol
_atom_type_description
_atom_type_scat_dispersion_real
_atom_type_scat_dispersion_imag
_atom_type_scat_source
C C 0.0033 0.0016 'International Tables Vol C Tables 4.2.6.8 and 6.1.1.4'
H H 0.0000 0.0000 'International Tables Vol C Tables 4.2.6.8 and 6.1.1.4'
N N 0.0061 0.0033 'International Tables Vol C Tables 4.2.6.8 and 6.1.1.4'
Ge Ge 0.1547 1.8001 'International Tables Vol C Tables 4.2.6.8 and 6.1.1.4'
Se Se -0.0929 2.2259 'International Tables Vol C Tables 4.2.6.8 and 6.1.1.4'

loop_
_geom_angle_atom_site_label_1
_geom_angle_atom_site_label_2
_geom_angle_atom_site_label_3
_geom_angle
C2 Ge1 C3 106.6(3)
C2 Ge1 C4 109.6(4)
C3 Ge1 C4 112.4(3)
C2 Ge1 C1 108.7(3)
C3 Ge1 C1 113.3(3)
C4 Ge1 C1 106.1(3)
C1 N1 C12 123.6(5)
C1 N1 C5 123.5(4)
C12 N1 C5 112.8(4)
N1 C1 Se1 123.2(4)
N1 C1 Ge1 121.6(4)
Se1 C1 Ge1 115.2(3)
Ge1 C2 H2A 109.5
Ge1 C2 H2B 109.5
H2A C2 H2B 109.5
Ge1 C2 H2C 109.5
H2A C2 H2C 109.5
H2B C2 H2C 109.5
Ge1 C3 H3A 109.5
Ge1 C3 H3B 109.5
H3A C3 H3B 109.5
Ge1 C3 H3C 109.5
H3A C3 H3C 109.5
H3B C3 H3C 109.5
Ge1 C4 H4A 109.5
Ge1 C4 H4B 109.5
H4A C4 H4B 109.5
Ge1 C4 H4C 109.5
H4A C4 H4C 109.5
H4B C4 H4C 109.5
N1 C5 C6 112.0(5)
N1 C5 H5A 109.2
C6 C5 H5A 109.2
N1 C5 H5B 109.2
C6 C5 H5B 109.2
H5A C5 H5B 107.9
C11 C6 C7 119.0(6)
C11 C6 C5 120.4(5)
C7 C6 C5 120.7(5)
C8 C7 C6 119.9(6)
C8 C7 H7A 120.0
C6 C7 H7A 120.0
C7 C8 C9 120.4(7)
C7 C8 H8A 119.8
C9 C8 H8A 119.8
C10 C9 C8 120.1(7)
C10 C9 H9A 119.9
C8 C9 H9A 119.9
C9 C10 C11 119.9(6)
C9 C10 H10A 120.0
C11 C10 H10A 120.0
C10 C11 C6 120.6(6)
C10 C11 H11A 119.7
C6 C11 H11A 119.7
N1 C12 C13 113.7(5)
N1 C12 H12A 108.8
C13 C12 H12A 108.8
N1 C12 H12B 108.8
C13 C12 H12B 108.8
H12A C12 H12B 107.7
C18 C13 C14 119.5(6)
C18 C13 C12 121.4(5)
C14 C13 C12 119.1(5)
C15 C14 C13 121.6(7)
C15 C14 H14A 119.2
C13 C14 H14A 119.2
C14 C15 C16 119.3(7)
C14 C15 H15A 120.4
C16 C15 H15A 120.4
C15 C16 C17 119.8(6)
C15 C16 H16A 120.1
C17 C16 H16A 120.1
C18 C17 C16 121.0(7)
C18 C17 H17A 119.5
C16 C17 H17A 119.5
C13 C18 C17 118.7(7)
C13 C18 H18A 120.6
C17 C18 H18A 120.6

loop_
_geom_bond_atom_site_label_1
_geom_bond_atom_site_label_2
_geom_bond_distance
Se1 C1 1.830(6)
Ge1 C2 1.923(7)
Ge1 C3 1.939(6)
Ge1 C4 1.945(7)
Ge1 C1 1.991(6)
N1 C1 1.338(7)
N1 C12 1.462(7)
N1 C5 1.483(7)
C2 H2A 0.9800
C2 H2B 0.9800
C2 H2C 0.9800
C3 H3A 0.9800
C3 H3B 0.9800
C3 H3C 0.9800
C4 H4A 0.9800
C4 H4B 0.9800
C4 H4C 0.9800
C5 C6 1.502(8)
C5 H5A 0.9900
C5 H5B 0.9900
C6 C11 1.391(8)
C6 C7 1.394(8)
C7 C8 1.381(10)
C7 H7A 0.9500
C8 C9 1.389(11)
C8 H8A 0.9500
C9 C10 1.365(11)
C9 H9A 0.9500
C10 C11 1.389(10)
C10 H10A 0.9500
C11 H11A 0.9500
C12 C13 1.509(8)
C12 H12A 0.9900
C12 H12B 0.9900
C13 C18 1.385(9)
C13 C14 1.391(8)
C14 C15 1.370(9)
C14 H14A 0.9500
C15 C16 1.375(13)
C15 H15A 0.9500
C16 C17 1.391(13)
C16 H16A 0.9500
C17 C18 1.390(9)
C17 H17A 0.9500
C18 H18A 0.9500

loop_
_geom_torsion_atom_site_label_1
_geom_torsion_atom_site_label_2
_geom_torsion_atom_site_label_3
_geom_torsion_atom_site_label_4
_geom_torsion
C12 N1 C1 Se1 176.5(4)
C5 N1 C1 Se1 -0.5(8)
C12 N1 C1 Ge1 -0.4(8)
C5 N1 C1 Ge1 -177.3(4)
C2 Ge1 C1 N1 -170.2(5)
C3 Ge1 C1 N1 -51.9(5)
C4 Ge1 C1 N1 71.9(5)
C2 Ge1 C1 Se1 12.7(5)
C3 Ge1 C1 Se1 131.0(3)
C4 Ge1 C1 Se1 -105.2(4)
C1 N1 C5 C6 109.0(6)
C12 N1 C5 C6 -68.3(6)
N1 C5 C6 C11 119.9(6)
N1 C5 C6 C7 -60.9(7)
C11 C6 C7 C8 0.2(9)
C5 C6 C7 C8 -179.0(6)
C6 C7 C8 C9 -0.1(10)
C7 C8 C9 C10 0.2(11)
C8 C9 C10 C11 -0.4(11)
C9 C10 C11 C6 0.5(10)
C7 C6 C11 C10 -0.3(9)
C5 C6 C11 C10 178.9(6)
C1 N1 C12 C13 113.6(6)
C5 N1 C12 C13 -69.2(6)
N1 C12 C13 C18 -35.2(7)
N1 C12 C13 C14 146.8(5)
C18 C13 C14 C15 -0.7(9)
C12 C13 C14 C15 177.3(6)
C13 C14 C15 C16 0.7(10)
C14 C15 C16 C17 -0.6(11)
C15 C16 C17 C18 0.6(11)
C14 C13 C18 C17 0.7(9)
C12 C13 C18 C17 -177.3(6)
C16 C17 C18 C13 -0.6(10)
